data_7023434
loop_
_publ_author_name
'Duan, Peng-Cheng'
'Wang, Zhao-Yang'
'Chen, Jing-Huo'
'Yang, Guang'
'Raptis, Raphael G.'

_publ_section_title
;
 Trigonal prismatic Cu(i) and Ag(i) pyrazolato nanocage hosts:
 encapsulation of S8 and hydrocarbon guests.
;
_journal_issue 42
_journal_name_full 'Dalton transactions (Cambridge, England : 2003)'
_journal_page_first 14951
_journal_page_last 14954
_journal_paper_doi 10.1039/c3dt51332g
_journal_volume 42
_journal_year 2013
_chemical_formula_sum 'C139.75 H115.75 Ag6 Cl5.25 N12'
_chemical_formula_weight 2796.53
_chemical_name_systematic
; 
 ? 
;
_space_group_IT_number 9
_symmetry_cell_setting monoclinic
_symmetry_space_group_name_Hall 'C -2yc'
_symmetry_space_group_name_H-M 'C 1 c 1'
_atom_sites_solution_hydrogens geom
_atom_sites_solution_primary direct
_atom_sites_solution_secondary difmap
_audit_creation_method SHELXL-97
_cell_angle_alpha 90.00
_cell_angle_beta 112.31(3)
_cell_angle_gamma 90.00
_cell_formula_units_Z 4
_cell_length_a 29.531(6)
_cell_length_b 17.782(4)
_cell_length_c 25.286(5)
_cell_measurement_reflns_used 17717
_cell_measurement_temperature 153(2)
_cell_measurement_theta_max 27.5297
_cell_measurement_theta_min 3.0361
_cell_volume 12284(5)
_computing_cell_refinement 'CrystalClear (Rigaku Inc., 2008)'
_computing_data_collection 'CrystalClear (Rigaku Inc., 2008)'
_computing_data_reduction 'CrystalClear (Rigaku Inc., 2008)'
_computing_molecular_graphics 'Bruker SHELXTL'
_computing_publication_material 'Bruker SHELXTL'
_computing_structure_refinement 'SHELXL-97 (Sheldrick, 1997)'
_computing_structure_solution 'SHELXS-97 (Sheldrick, 1990)'
_diffrn_ambient_temperature 153(2)
_diffrn_measured_fraction_theta_full 0.974
_diffrn_measured_fraction_theta_max 0.974
_diffrn_measurement_device_type CCD
_diffrn_measurement_method dtprofit.ref
_diffrn_radiation_monochromator graphite
_diffrn_radiation_source 'fine-focus sealed tube'
_diffrn_radiation_type MoK\a
_diffrn_radiation_wavelength 0.71073
_diffrn_reflns_av_R_equivalents 0.0454
_diffrn_reflns_av_unetI/netI 0.0938
_diffrn_reflns_limit_h_max 36
_diffrn_reflns_limit_h_min -20
_diffrn_reflns_limit_k_max 15
_diffrn_reflns_limit_k_min -21
_diffrn_reflns_limit_l_max 25
_diffrn_reflns_limit_l_min -30
_diffrn_reflns_number 19972
_diffrn_reflns_theta_full 25.68
_diffrn_reflns_theta_max 25.68
_diffrn_reflns_theta_min 3.04
_exptl_absorpt_coefficient_mu 1.108
_exptl_absorpt_correction_T_max 0.9127
_exptl_absorpt_correction_T_min 0.8088
_exptl_absorpt_correction_type multi-scan
_exptl_absorpt_process_details 'CrystalClear (Rigaku Inc., 2008)'
_exptl_crystal_colour colorless
_exptl_crystal_density_diffrn 1.512
_exptl_crystal_density_method 'not measured'
_exptl_crystal_description prism
_exptl_crystal_F_000 5638
_exptl_crystal_size_max 0.20
_exptl_crystal_size_mid 0.18
_exptl_crystal_size_min 0.08
_refine_diff_density_max 1.212
_refine_diff_density_min -0.953
_refine_diff_density_rms 0.153
_refine_ls_abs_structure_details 'Flack H D (1983), Acta Cryst. A39, 876-881'
_refine_ls_abs_structure_Flack 0.03(4)
_refine_ls_extinction_method none
_refine_ls_goodness_of_fit_ref 1.080
_refine_ls_hydrogen_treatment constr
_refine_ls_matrix_type full
_refine_ls_number_parameters 1575
_refine_ls_number_reflns 14041
_refine_ls_number_restraints 1490
_refine_ls_restrained_S_all 1.032
_refine_ls_R_factor_all 0.0808
_refine_ls_R_factor_gt 0.0655
_refine_ls_shift/su_max 0.000
_refine_ls_shift/su_mean 0.000
_refine_ls_structure_factor_coef Fsqd
_refine_ls_weighting_details 'calc w=1/[\s^2^(Fo^2^)+(0.0000P)^2^+230.0000P] where P=(Fo^2^+2Fc^2^)/3'
_refine_ls_weighting_scheme calc
_refine_ls_wR_factor_gt 0.1308
_refine_ls_wR_factor_ref 0.1419
_reflns_number_gt 11535
_reflns_number_total 14041
_reflns_threshold_expression >2sigma(I)
_cod_data_source_file c3dt51332g.txt
_cod_data_source_block Agdipz
_cod_original_cell_volume 12284(4)
_cod_original_sg_symbol_H-M Cc
_cod_database_code 7023434

loop_
_symmetry_equiv_pos_as_xyz
'x, y, z'
'x, -y, z+1/2'
'x+1/2, y+1/2, z'
'x+1/2, -y+1/2, z+1/2'

loop_
_atom_site_label
_atom_site_type_symbol
_atom_site_fract_x
_atom_site_fract_y
_atom_site_fract_z
_atom_site_U_iso_or_equiv
_atom_site_adp_type
_atom_site_occupancy
_atom_site_symmetry_multiplicity
_atom_site_calc_flag
_atom_site_refinement_flags
_atom_site_disorder_assembly
_atom_site_disorder_group
Ag1 Ag 0.49473(5) 0.60018(6) 0.40923(6) 0.0339(3) Uani 1 1 d . . .
Ag2 Ag 0.38575(5) 0.53537(6) 0.41382(6) 0.0312(3) Uani 1 1 d . . .
Ag3 Ag 0.40598(5) 0.73155(6) 0.41438(6) 0.0317(3) Uani 1 1 d . . .
Ag4 Ag 0.39474(5) 0.56068(6) 0.09899(6) 0.0330(3) Uani 1 1 d . . .
Ag5 Ag 0.27336(5) 0.49635(6) 0.07007(6) 0.0344(3) Uani 1 1 d . . .
Ag6 Ag 0.30272(5) 0.68797(6) 0.09169(6) 0.0335(3) Uani 1 1 d . . .
N1 N 0.4822(5) 0.4842(7) 0.4093(6) 0.036(3) Uani 1 1 d . . .
N2 N 0.4375(4) 0.4605(7) 0.4087(6) 0.033(3) Uani 1 1 d . . .
N3 N 0.3762(5) 0.4459(7) 0.0908(5) 0.035(3) Uani 1 1 d . . .
N4 N 0.3307(5) 0.4211(7) 0.0803(6) 0.034(3) Uani 1 1 d . . .
N5 N 0.3333(4) 0.6142(6) 0.4159(5) 0.028(3) Uani 1 1 d . . .
N6 N 0.3378(4) 0.6900(7) 0.4037(5) 0.031(3) Uani 1 1 d . . .
N7 N 0.2204(4) 0.5759(6) 0.0700(6) 0.034(3) Uani 1 1 d . . .
N8 N 0.2332(4) 0.6484(7) 0.0817(5) 0.029(3) Uani 1 1 d . . .
N9 N 0.4763(5) 0.7648(6) 0.4248(5) 0.035(3) Uani 1 1 d U . .
N10 N 0.5072(4) 0.7163(7) 0.4110(6) 0.038(3) Uani 1 1 d . . .
N11 N 0.3683(4) 0.7266(7) 0.0917(5) 0.034(3) Uani 1 1 d . . .
N12 N 0.4077(4) 0.6782(6) 0.0988(6) 0.033(3) Uani 1 1 d . . .
C1 C 0.5762(6) 0.4006(10) 0.3708(8) 0.046(4) Uani 1 1 d . . .
H1 H 0.5546 0.3684 0.3424 0.055 Uiso 1 1 calc R . .
C2 C 0.6233(7) 0.4104(10) 0.3738(8) 0.058(5) Uani 1 1 d . . .
H2 H 0.6338 0.3834 0.3481 0.070 Uiso 1 1 calc R . .
C3 C 0.6558(6) 0.4585(10) 0.4129(8) 0.051(5) Uani 1 1 d . . .
H3 H 0.6879 0.4659 0.4138 0.061 Uiso 1 1 calc R . .
C4 C 0.6402(6) 0.4949(11) 0.4504(9) 0.062(6) Uani 1 1 d . . .
H4 H 0.6618 0.5273 0.4786 0.074 Uiso 1 1 calc R . .
C5 C 0.5914(5) 0.4842(9) 0.4471(7) 0.041(4) Uani 1 1 d . . .
H5 H 0.5808 0.5113 0.4727 0.049 Uiso 1 1 calc R . .
C6 C 0.5595(5) 0.4371(8) 0.4090(6) 0.031(3) Uani 1 1 d . . .
C7 C 0.5101(5) 0.4247(8) 0.4074(6) 0.028(3) Uani 1 1 d . . .
C8 C 0.4843(5) 0.3586(7) 0.4068(5) 0.023(3) Uani 1 1 d . . .
C9 C 0.4370(6) 0.3830(8) 0.4057(6) 0.033(4) Uani 1 1 d . . .
C10 C 0.3960(6) 0.3380(7) 0.4057(7) 0.031(4) Uani 1 1 d . . .
C11 C 0.4007(6) 0.2781(7) 0.4419(7) 0.031(4) Uani 1 1 d . . .
H11 H 0.4321 0.2656 0.4694 0.037 Uiso 1 1 calc R . .
C12 C 0.3588(7) 0.2337(9) 0.4389(7) 0.047(4) Uani 1 1 d . . .
H12 H 0.3615 0.1946 0.4656 0.057 Uiso 1 1 calc R . .
C13 C 0.3149(7) 0.2507(11) 0.3954(9) 0.060(6) Uani 1 1 d . . .
H13 H 0.2879 0.2180 0.3891 0.071 Uiso 1 1 calc R . .
C14 C 0.3082(6) 0.3121(10) 0.3609(8) 0.051(5) Uani 1 1 d . . .
H14 H 0.2765 0.3271 0.3357 0.061 Uiso 1 1 calc R . .
C15 C 0.3488(5) 0.3509(9) 0.3640(7) 0.042(4) Uani 1 1 d . . .
H15 H 0.3452 0.3891 0.3364 0.051 Uiso 1 1 calc R . .
C16 C 0.5015(5) 0.2782(7) 0.4079(7) 0.034(4) Uani 1 1 d . . .
H16A H 0.5377 0.2783 0.4244 0.040 Uiso 1 1 calc R . .
H16B H 0.4905 0.2494 0.4344 0.040 Uiso 1 1 calc R . .
C17 C 0.4853(5) 0.2362(8) 0.3525(6) 0.029(3) Uani 1 1 d . . .
C18 C 0.4991(5) 0.1556(8) 0.3558(6) 0.033(3) Uani 1 1 d . . .
H18 H 0.5168 0.1331 0.3919 0.039 Uiso 1 1 calc R . .
C19 C 0.4866(5) 0.1143(7) 0.3077(6) 0.024(3) Uani 1 1 d . . .
H19 H 0.4950 0.0624 0.3117 0.029 Uiso 1 1 calc R . .
C20 C 0.4625(5) 0.1416(8) 0.2526(6) 0.029(3) Uani 1 1 d . . .
C21 C 0.4495(5) 0.2229(7) 0.2474(6) 0.021(3) Uani 1 1 d . . .
C22 C 0.4613(5) 0.2644(7) 0.2994(6) 0.025(3) Uani 1 1 d U . .
H22 H 0.4515 0.3156 0.2965 0.030 Uiso 1 1 calc R . .
C23 C 0.4523(5) 0.1018(8) 0.2027(6) 0.035(4) Uani 1 1 d . . .
H23 H 0.4601 0.0497 0.2053 0.041 Uiso 1 1 calc R . .
C24 C 0.4317(5) 0.1328(7) 0.1500(6) 0.032(3) Uani 1 1 d U . .
H24 H 0.4250 0.1019 0.1172 0.038 Uiso 1 1 calc R . .
C25 C 0.4195(5) 0.2128(8) 0.1426(6) 0.037(4) Uani 1 1 d . . .
C26 C 0.4278(5) 0.2524(7) 0.1938(7) 0.034(4) Uani 1 1 d . . .
H26 H 0.4175 0.3034 0.1908 0.041 Uiso 1 1 calc R . .
C27 C 0.3978(6) 0.2415(8) 0.0833(7) 0.043(4) Uani 1 1 d U . .
H27A H 0.3710 0.2074 0.0606 0.051 Uiso 1 1 calc R . .
H27B H 0.4231 0.2399 0.0665 0.051 Uiso 1 1 calc R . .
C28 C 0.4808(6) 0.3752(8) 0.0657(8) 0.044(4) Uani 1 1 d . . .
H28 H 0.4603 0.3530 0.0305 0.053 Uiso 1 1 calc R . .
C29 C 0.5282(7) 0.3820(10) 0.0766(10) 0.062(6) Uani 1 1 d . . .
H29 H 0.5411 0.3685 0.0488 0.074 Uiso 1 1 calc R . .
C30 C 0.5580(7) 0.4088(11) 0.1288(11) 0.074(7) Uani 1 1 d . . .
H30 H 0.5923 0.4109 0.1384 0.088 Uiso 1 1 calc R . .
C31 C 0.5385(7) 0.4333(11) 0.1682(9) 0.064(5) Uani 1 1 d U . .
H31 H 0.5591 0.4535 0.2040 0.077 Uiso 1 1 calc R . .
C32 C 0.4892(6) 0.4276(10) 0.1543(7) 0.046(4) Uani 1 1 d . . .
H32 H 0.4753 0.4439 0.1806 0.055 Uiso 1 1 calc R . .
C33 C 0.4601(6) 0.3986(8) 0.1027(7) 0.038(4) Uani 1 1 d . . .
C34 C 0.4059(6) 0.3884(10) 0.0909(7) 0.041(4) Uani 1 1 d . . .
C35 C 0.3775(5) 0.3222(8) 0.0779(6) 0.031(3) Uani 1 1 d . . .
C36 C 0.3312(5) 0.3446(9) 0.0742(6) 0.033(4) Uani 1 1 d . . .
C37 C 0.2862(6) 0.2974(8) 0.0633(7) 0.039(4) Uani 1 1 d . . .
C38 C 0.2742(6) 0.2390(9) 0.0258(7) 0.046(4) Uani 1 1 d . . .
H38 H 0.2956 0.2287 0.0066 0.055 Uiso 1 1 calc R . .
C39 C 0.2329(8) 0.1926(11) 0.0129(10) 0.076(5) Uani 1 1 d U . .
H39 H 0.2262 0.1530 -0.0143 0.091 Uiso 1 1 calc R . .
C40 C 0.2028(8) 0.2075(11) 0.0417(11) 0.080(6) Uani 1 1 d U . .
H40 H 0.1745 0.1773 0.0343 0.096 Uiso 1 1 calc R . .
C41 C 0.2120(8) 0.2626(12) 0.0793(11) 0.075(5) Uani 1 1 d U . .
H41 H 0.1909 0.2702 0.0994 0.090 Uiso 1 1 calc R . .
C42 C 0.2542(7) 0.3121(10) 0.0905(10) 0.062(5) Uani 1 1 d U . .
H42 H 0.2596 0.3535 0.1159 0.075 Uiso 1 1 calc R . .
C43 C 0.3060(5) 0.4772(8) 0.4591(6) 0.034(3) Uani 1 1 d . . .
H43 H 0.3385 0.4950 0.4781 0.041 Uiso 1 1 calc R . .
C44 C 0.2935(6) 0.4033(8) 0.4705(7) 0.042(4) Uani 1 1 d . . .
H44 H 0.3172 0.3711 0.4967 0.050 Uiso 1 1 calc R . .
C45 C 0.2447(7) 0.3796(9) 0.4417(7) 0.046(5) Uani 1 1 d . . .
H45 H 0.2363 0.3299 0.4484 0.055 Uiso 1 1 calc R . .
C46 C 0.2080(7) 0.4243(9) 0.4040(7) 0.045(4) Uani 1 1 d . . .
H46 H 0.1751 0.4079 0.3861 0.054 Uiso 1 1 calc R . .
C47 C 0.2242(5) 0.4988(8) 0.3941(7) 0.037(4) Uani 1 1 d . . .
H47 H 0.2007 0.5312 0.3679 0.044 Uiso 1 1 calc R . .
C48 C 0.2705(6) 0.5245(8) 0.4198(6) 0.027(3) Uani 1 1 d . . .
C49 C 0.2860(5) 0.6006(7) 0.4080(6) 0.030(3) Uani 1 1 d . . .
C50 C 0.2590(5) 0.6670(7) 0.3948(6) 0.024(3) Uani 1 1 d . . .
C51 C 0.2931(5) 0.7218(7) 0.3925(5) 0.019(3) Uani 1 1 d U . .
C52 C 0.2835(5) 0.8052(7) 0.3810(7) 0.033(4) Uani 1 1 d . . .
C53 C 0.3119(7) 0.8571(8) 0.4182(8) 0.043(4) Uani 1 1 d . . .
H53 H 0.3390 0.8408 0.4508 0.052 Uiso 1 1 calc R . .
C54 C 0.3020(7) 0.9358(8) 0.4094(8) 0.046(4) Uani 1 1 d . . .
H54 H 0.3223 0.9720 0.4352 0.055 Uiso 1 1 calc R . .
C55 C 0.2629(7) 0.9568(9) 0.3631(9) 0.060(6) Uani 1 1 d . . .
H55 H 0.2543 1.0086 0.3583 0.071 Uiso 1 1 calc R . .
C56 C 0.2354(6) 0.9066(9) 0.3230(9) 0.056(5) Uani 1 1 d . . .
H56 H 0.2097 0.9242 0.2895 0.067 Uiso 1 1 calc R . .
C57 C 0.2450(6) 0.8270(9) 0.3313(7) 0.044(4) Uani 1 1 d . . .
H57 H 0.2259 0.7912 0.3041 0.053 Uiso 1 1 calc R . .
C58 C 0.2064(5) 0.6816(8) 0.3929(6) 0.034(4) Uani 1 1 d . . .
H58A H 0.1982 0.6410 0.4146 0.041 Uiso 1 1 calc R . .
H58B H 0.2068 0.7294 0.4131 0.041 Uiso 1 1 calc R . .
C59 C 0.1664(5) 0.6859(6) 0.3349(6) 0.025(3) Uani 1 1 d . . .
C60 C 0.1697(5) 0.6678(7) 0.2822(6) 0.026(3) Uani 1 1 d . . .
H60 H 0.2000 0.6485 0.2833 0.031 Uiso 1 1 calc R . .
C61 C 0.1333(5) 0.6755(7) 0.2301(6) 0.027(3) Uani 1 1 d . . .
C62 C 0.0862(4) 0.7074(7) 0.2276(5) 0.019(3) Uani 1 1 d . . .
C63 C 0.0816(6) 0.7231(8) 0.2791(7) 0.038(4) Uani 1 1 d . . .
H63 H 0.0511 0.7404 0.2786 0.046 Uiso 1 1 calc R . .
C64 C 0.1199(5) 0.7142(7) 0.3308(6) 0.024(3) Uani 1 1 d . . .
H64 H 0.1154 0.7274 0.3648 0.029 Uiso 1 1 calc R . .
C65 C 0.1369(5) 0.6594(6) 0.1766(6) 0.021(3) Uani 1 1 d . . .
H65 H 0.1671 0.6401 0.1772 0.025 Uiso 1 1 calc R . .
C66 C 0.1008(5) 0.6695(7) 0.1256(6) 0.027(3) Uani 1 1 d . . .
C67 C 0.0536(5) 0.6987(8) 0.1241(6) 0.030(3) Uani 1 1 d . . .
H67 H 0.0269 0.7053 0.0886 0.036 Uiso 1 1 calc R . .
C68 C 0.0487(5) 0.7167(8) 0.1756(7) 0.040(4) Uani 1 1 d . . .
H68 H 0.0184 0.7361 0.1744 0.048 Uiso 1 1 calc R . .
C69 C 0.1029(5) 0.6536(7) 0.0672(6) 0.033(4) Uani 1 1 d . . .
H69A H 0.0811 0.6107 0.0493 0.039 Uiso 1 1 calc R . .
H69B H 0.0905 0.6980 0.0423 0.039 Uiso 1 1 calc R . .
C70 C 0.1525(6) 0.4494(10) 0.0035(6) 0.047(4) Uani 1 1 d . . .
H70 H 0.1716 0.4675 -0.0168 0.056 Uiso 1 1 calc R . .
C71 C 0.1283(6) 0.3787(10) -0.0112(7) 0.047(4) Uani 1 1 d . . .
H71 H 0.1323 0.3479 -0.0399 0.057 Uiso 1 1 calc R . .
C72 C 0.0988(7) 0.3560(11) 0.0172(8) 0.063(6) Uani 1 1 d . . .
H72 H 0.0811 0.3102 0.0063 0.076 Uiso 1 1 calc R . .
C73 C 0.0944(6) 0.3982(10) 0.0611(7) 0.045(4) Uani 1 1 d U . .
H73 H 0.0751 0.3801 0.0811 0.054 Uiso 1 1 calc R . .
C74 C 0.1186(6) 0.4680(8) 0.0758(7) 0.038(4) Uani 1 1 d . . .
H74 H 0.1148 0.4984 0.1048 0.045 Uiso 1 1 calc R . .
C75 C 0.1481(5) 0.4919(7) 0.0473(6) 0.030(3) Uani 1 1 d . . .
C76 C 0.1731(5) 0.5676(8) 0.0628(6) 0.028(3) Uani 1 1 d . . .
C77 C 0.1526(5) 0.6361(8) 0.0706(6) 0.028(3) Uani 1 1 d . . .
C78 C 0.1959(5) 0.6850(7) 0.0848(6) 0.026(3) Uani 1 1 d . . .
C79 C 0.1988(5) 0.7686(8) 0.0991(6) 0.029(3) Uani 1 1 d . . .
C80 C 0.2376(6) 0.7953(8) 0.1463(7) 0.043(4) Uani 1 1 d . . .
H80 H 0.2621 0.7609 0.1681 0.052 Uiso 1 1 calc R . .
C81 C 0.2420(8) 0.8693(11) 0.1630(9) 0.068(6) Uani 1 1 d . . .
H81 H 0.2693 0.8860 0.1951 0.082 Uiso 1 1 calc R . .
C82 C 0.2051(8) 0.9195(11) 0.1312(9) 0.063(6) Uani 1 1 d . . .
H82 H 0.2076 0.9708 0.1425 0.075 Uiso 1 1 calc R . .
C83 C 0.1657(8) 0.8971(9) 0.0847(9) 0.055(5) Uani 1 1 d . . .
H83 H 0.1418 0.9322 0.0625 0.066 Uiso 1 1 calc R . .
C84 C 0.1616(7) 0.8193(11) 0.0706(7) 0.051(5) Uani 1 1 d . . .
H84 H 0.1327 0.8015 0.0410 0.061 Uiso 1 1 calc R . .
C85 C 0.4653(6) 0.9662(8) 0.4088(7) 0.040(4) Uani 1 1 d . . .
H85 H 0.4797 0.9712 0.3812 0.048 Uiso 1 1 calc R . .
C86 C 0.4375(7) 1.0270(9) 0.4192(8) 0.050(5) Uani 1 1 d . . .
H86 H 0.4323 1.0711 0.3965 0.060 Uiso 1 1 calc R . .
C87 C 0.4189(6) 1.0234(9) 0.4591(7) 0.048(4) Uani 1 1 d . . .
H87 H 0.4008 1.0644 0.4651 0.057 Uiso 1 1 calc R . .
C88 C 0.4263(6) 0.9584(9) 0.4926(7) 0.045(4) Uani 1 1 d . . .
H88 H 0.4139 0.9559 0.5222 0.054 Uiso 1 1 calc R . .
C89 C 0.4522(6) 0.8963(8) 0.4828(7) 0.042(4) Uani 1 1 d . . .
H89 H 0.4570 0.8521 0.5054 0.050 Uiso 1 1 calc R . .
C90 C 0.4705(6) 0.9013(8) 0.4393(6) 0.033(3) Uani 1 1 d . . .
C91 C 0.4962(5) 0.8373(8) 0.4265(6) 0.027(3) Uani 1 1 d . . .
C92 C 0.5378(5) 0.8319(8) 0.4156(6) 0.031(3) Uani 1 1 d . . .
C93 C 0.5441(5) 0.7536(7) 0.4040(6) 0.025(3) Uani 1 1 d . . .
C94 C 0.5811(4) 0.7166(6) 0.3864(5) 0.045(3) Uani 1 1 d GU . .
C95 C 0.6309(4) 0.7288(6) 0.4154(5) 0.058(4) Uani 1 1 d GU . .
H95 H 0.6421 0.7615 0.4475 0.069 Uiso 1 1 calc R . .
C96 C 0.6645(3) 0.6930(7) 0.3974(6) 0.064(4) Uani 1 1 d GU . .
H96 H 0.6986 0.7013 0.4173 0.077 Uiso 1 1 calc R . .
C97 C 0.6482(4) 0.6452(6) 0.3505(6) 0.069(4) Uani 1 1 d GU . .
H97 H 0.6711 0.6208 0.3382 0.083 Uiso 1 1 calc R . .
C98 C 0.5983(5) 0.6331(6) 0.3215(5) 0.063(4) Uani 1 1 d GU . .
H98 H 0.5872 0.6004 0.2894 0.075 Uiso 1 1 calc R . .
C99 C 0.5648(3) 0.6688(6) 0.3394(5) 0.061(4) Uani 1 1 d GU . .
H99 H 0.5307 0.6605 0.3196 0.073 Uiso 1 1 calc R . .
C100 C 0.5715(5) 0.8972(7) 0.4127(6) 0.032(3) Uani 1 1 d . . .
H10A H 0.5659 0.9406 0.4340 0.038 Uiso 1 1 calc R . .
H10B H 0.6060 0.8813 0.4326 0.038 Uiso 1 1 calc R . .
C101 C 0.5647(5) 0.9235(8) 0.3526(6) 0.030(3) Uani 1 1 d . . .
C102 C 0.5893(5) 0.9906(8) 0.3464(6) 0.031(3) Uani 1 1 d . . .
H102 H 0.6094 1.0178 0.3793 0.037 Uiso 1 1 calc R . .
C103 C 0.5837(5) 1.0152(7) 0.2931(7) 0.035(4) Uani 1 1 d . . .
H103 H 0.5997 1.0606 0.2905 0.042 Uiso 1 1 calc R . .
C104 C 0.5564(4) 0.9788(7) 0.2426(5) 0.018(3) Uani 1 1 d . . .
C105 C 0.5316(5) 0.9121(8) 0.2474(6) 0.027(3) Uani 1 1 d . . .
C106 C 0.5359(5) 0.8873(7) 0.3020(6) 0.029(3) Uani 1 1 d . . .
H106 H 0.5182 0.8437 0.3046 0.034 Uiso 1 1 calc R . .
C107 C 0.5511(5) 1.0020(8) 0.1885(7) 0.035(4) Uani 1 1 d . . .
H107 H 0.5683 1.0456 0.1851 0.042 Uiso 1 1 calc R . .
C108 C 0.5225(5) 0.9662(7) 0.1398(6) 0.027(3) Uani 1 1 d . . .
H108 H 0.5195 0.9855 0.1036 0.032 Uiso 1 1 calc R . .
C109 C 0.4970(5) 0.8991(8) 0.1434(6) 0.027(3) Uani 1 1 d . . .
C110 C 0.5006(5) 0.8745(7) 0.1964(6) 0.028(3) Uani 1 1 d . . .
H110 H 0.4824 0.8318 0.1993 0.033 Uiso 1 1 calc R . .
C111 C 0.4668(5) 0.8576(7) 0.0895(7) 0.033(3) Uani 1 1 d . . .
H11A H 0.4452 0.8946 0.0624 0.039 Uiso 1 1 calc R . .
H11B H 0.4894 0.8379 0.0723 0.039 Uiso 1 1 calc R . .
C112 C 0.5389(6) 0.7057(10) 0.1325(8) 0.054(4) Uani 1 1 d U . .
H112 H 0.5423 0.7473 0.1574 0.065 Uiso 1 1 calc R . .
C113 C 0.5795(7) 0.6726(10) 0.1310(9) 0.058(4) Uani 1 1 d U . .
H113 H 0.6108 0.6899 0.1559 0.070 Uiso 1 1 calc R . .
C114 C 0.5764(7) 0.6141(10) 0.0938(8) 0.057(4) Uani 1 1 d U . .
H114 H 0.6052 0.5936 0.0913 0.068 Uiso 1 1 calc R . .
C115 C 0.5320(7) 0.5864(9) 0.0612(8) 0.052(4) Uani 1 1 d U . .
H115 H 0.5300 0.5444 0.0372 0.062 Uiso 1 1 calc R . .
C116 C 0.4882(6) 0.6181(9) 0.0617(7) 0.044(3) Uani 1 1 d U . .
H116 H 0.4571 0.5985 0.0382 0.053 Uiso 1 1 calc R . .
C117 C 0.4922(6) 0.6808(8) 0.0988(7) 0.036(3) Uani 1 1 d U . .
C118 C 0.4478(5) 0.7159(8) 0.0980(6) 0.027(3) Uani 1 1 d . . .
C119 C 0.4354(5) 0.7932(8) 0.0942(6) 0.031(3) Uani 1 1 d . . .
C120 C 0.3851(5) 0.7988(7) 0.0873(6) 0.030(3) Uani 1 1 d . . .
C121 C 0.3512(6) 0.8615(8) 0.0741(7) 0.035(3) Uani 1 1 d U . .
C122 C 0.3651(6) 0.9327(8) 0.0989(7) 0.038(3) Uani 1 1 d U . .
H122 H 0.3979 0.9414 0.1241 0.046 Uiso 1 1 calc R . .
C123 C 0.3309(6) 0.9903(8) 0.0867(7) 0.041(3) Uani 1 1 d U . .
H123 H 0.3403 1.0368 0.1063 0.049 Uiso 1 1 calc R . .
C124 C 0.2850(6) 0.9823(8) 0.0480(7) 0.045(3) Uani 1 1 d U . .
H124 H 0.2626 1.0232 0.0394 0.054 Uiso 1 1 calc R . .
C125 C 0.2708(6) 0.9142(9) 0.0209(8) 0.048(4) Uani 1 1 d U . .
H125 H 0.2387 0.9087 -0.0073 0.057 Uiso 1 1 calc R . .
C126 C 0.3027(6) 0.8533(8) 0.0342(7) 0.039(3) Uani 1 1 d U . .
H126 H 0.2918 0.8061 0.0164 0.047 Uiso 1 1 calc R . .
C27A C 0.339(3) 0.619(5) 0.246(5) 0.100(7) Uani 0.29(2) 1 d PDU A 1
H27C H 0.3346 0.6569 0.2154 0.120 Uiso 0.29(2) 1 calc PR A 1
H27D H 0.3635 0.6410 0.2809 0.120 Uiso 0.29(2) 1 calc PR A 1
C28A C 0.367(3) 0.555(3) 0.231(4) 0.101(7) Uani 0.29(2) 1 d PDU A 1
H28A H 0.4018 0.5640 0.2549 0.122 Uiso 0.29(2) 1 calc PR A 1
H28B H 0.3638 0.5657 0.1909 0.122 Uiso 0.29(2) 1 calc PR A 1
C29A C 0.360(3) 0.470(3) 0.232(5) 0.102(7) Uani 0.29(2) 1 d PDU A 1
H29A H 0.3634 0.4429 0.1998 0.122 Uiso 0.29(2) 1 calc PR A 1
H29B H 0.3814 0.4466 0.2691 0.122 Uiso 0.29(2) 1 calc PR A 1
C30A C 0.307(3) 0.478(4) 0.227(4) 0.101(7) Uani 0.29(2) 1 d PDU A 1
H30A H 0.2965 0.4282 0.2366 0.121 Uiso 0.29(2) 1 calc PR A 1
H30B H 0.2868 0.4862 0.1858 0.121 Uiso 0.29(2) 1 calc PR A 1
C31A C 0.291(4) 0.537(3) 0.260(4) 0.102(7) Uani 0.29(2) 1 d PDU A 1
H31A H 0.2570 0.5238 0.2548 0.122 Uiso 0.29(2) 1 calc PR A 1
H31B H 0.3109 0.5264 0.3011 0.122 Uiso 0.29(2) 1 calc PR A 1
C32A C 0.291(3) 0.623(3) 0.256(4) 0.101(8) Uani 0.29(2) 1 d PDU A 1
H32A H 0.2940 0.6495 0.2914 0.121 Uiso 0.29(2) 1 calc PR A 1
H32B H 0.2631 0.6433 0.2227 0.121 Uiso 0.29(2) 1 calc PR A 1
C33A C 0.3241(19) 0.218(2) 0.2415(13) 0.075(6) Uani 0.475(15) 1 d PDU B 1
H33A H 0.3460 0.2590 0.2388 0.090 Uiso 0.475(15) 1 calc PR B 1
H33B H 0.2935 0.2403 0.2421 0.090 Uiso 0.475(15) 1 calc PR B 1
C34A C 0.3143(19) 0.159(2) 0.1940(18) 0.071(6) Uani 0.475(15) 1 d PDU B 1
H34A H 0.3022 0.1892 0.1582 0.085 Uiso 0.475(15) 1 calc PR B 1
H34B H 0.3472 0.1417 0.1983 0.085 Uiso 0.475(15) 1 calc PR B 1
C35A C 0.2828(17) 0.089(2) 0.1796(12) 0.073(6) Uani 0.475(15) 1 d PDU B 1
H35A H 0.2954 0.0494 0.1609 0.087 Uiso 0.475(15) 1 calc PR B 1
H35B H 0.2479 0.0990 0.1566 0.087 Uiso 0.475(15) 1 calc PR B 1
C36A C 0.2927(16) 0.071(2) 0.2424(11) 0.073(6) Uani 0.475(15) 1 d PDU B 1
H36A H 0.2602 0.0799 0.2440 0.088 Uiso 0.475(15) 1 calc PR B 1
H36B H 0.2962 0.0155 0.2432 0.088 Uiso 0.475(15) 1 calc PR B 1
C37A C 0.3271(15) 0.092(2) 0.3031(13) 0.064(5) Uani 0.475(15) 1 d PDU B 1
H37A H 0.3089 0.1003 0.3284 0.077 Uiso 0.475(15) 1 calc PR B 1
H37B H 0.3527 0.0537 0.3201 0.077 Uiso 0.475(15) 1 calc PR B 1
C38A C 0.3492(18) 0.166(2) 0.2924(18) 0.071(6) Uani 0.475(15) 1 d PDU B 1
H38A H 0.3813 0.1528 0.2910 0.085 Uiso 0.475(15) 1 calc PR B 1
H38B H 0.3563 0.1971 0.3272 0.085 Uiso 0.475(15) 1 calc PR B 1
C27B C 0.3894(13) 0.6099(17) 0.2793(14) 0.098(7) Uani 0.71(2) 1 d PDU A 2
H27E H 0.3992 0.5929 0.3194 0.118 Uiso 0.71(2) 1 calc PR A 2
H27F H 0.4058 0.6590 0.2811 0.118 Uiso 0.71(2) 1 calc PR A 2
C28B C 0.4150(14) 0.5556(16) 0.2523(16) 0.105(7) Uani 0.71(2) 1 d PDU A 2
H28C H 0.4491 0.5448 0.2781 0.126 Uiso 0.71(2) 1 calc PR A 2
H28D H 0.4144 0.5743 0.2151 0.126 Uiso 0.71(2) 1 calc PR A 2
C29B C 0.3812(13) 0.4873(18) 0.2450(17) 0.103(7) Uani 0.71(2) 1 d PDU A 2
H29C H 0.3872 0.4680 0.2838 0.124 Uiso 0.71(2) 1 calc PR A 2
H29D H 0.3925 0.4478 0.2253 0.124 Uiso 0.71(2) 1 calc PR A 2
C30B C 0.3254(14) 0.4939(17) 0.2134(15) 0.097(7) Uani 0.71(2) 1 d PDU A 2
H30C H 0.3170 0.5128 0.1740 0.117 Uiso 0.71(2) 1 calc PR A 2
H30D H 0.3092 0.4447 0.2118 0.117 Uiso 0.71(2) 1 calc PR A 2
C31B C 0.3104(16) 0.5505(16) 0.2496(17) 0.101(7) Uani 0.71(2) 1 d PDU A 2
H31C H 0.2745 0.5579 0.2313 0.122 Uiso 0.71(2) 1 calc PR A 2
H31D H 0.3171 0.5274 0.2875 0.122 Uiso 0.71(2) 1 calc PR A 2
C32B C 0.3348(13) 0.6282(18) 0.2594(17) 0.104(7) Uani 0.71(2) 1 d PDU A 2
H32C H 0.3235 0.6578 0.2236 0.125 Uiso 0.71(2) 1 calc PR A 2
H32D H 0.3277 0.6566 0.2890 0.125 Uiso 0.71(2) 1 calc PR A 2
C33B C 0.3272(16) 0.174(2) 0.2358(11) 0.080(6) Uani 0.525(15) 1 d PDU B 2
H33C H 0.3045 0.2147 0.2356 0.096 Uiso 0.525(15) 1 calc PR B 2
H33D H 0.3569 0.1979 0.2343 0.096 Uiso 0.525(15) 1 calc PR B 2
C34B C 0.3030(13) 0.131(3) 0.1792(13) 0.067(5) Uani 0.525(15) 1 d PDU B 2
H34C H 0.2999 0.1619 0.1454 0.080 Uiso 0.525(15) 1 calc PR B 2
H34D H 0.3192 0.0826 0.1783 0.080 Uiso 0.525(15) 1 calc PR B 2
C35B C 0.2546(12) 0.122(2) 0.1876(12) 0.079(6) Uani 0.525(15) 1 d PDU B 2
H35C H 0.2440 0.0700 0.1738 0.095 Uiso 0.525(15) 1 calc PR B 2
H35D H 0.2318 0.1554 0.1584 0.095 Uiso 0.525(15) 1 calc PR B 2
C36B C 0.2397(13) 0.130(2) 0.2391(12) 0.067(5) Uani 0.525(15) 1 d PDU B 2
H36C H 0.2150 0.0926 0.2390 0.081 Uiso 0.525(15) 1 calc PR B 2
H36D H 0.2275 0.1816 0.2417 0.081 Uiso 0.525(15) 1 calc PR B 2
C37B C 0.2902(12) 0.115(2) 0.2861(13) 0.076(5) Uani 0.525(15) 1 d PDU B 2
H37C H 0.2868 0.1346 0.3211 0.091 Uiso 0.525(15) 1 calc PR B 2
H37D H 0.2911 0.0599 0.2901 0.091 Uiso 0.525(15) 1 calc PR B 2
C38B C 0.3429(11) 0.136(2) 0.2947(13) 0.073(5) Uani 0.525(15) 1 d PDU B 2
H38C H 0.3640 0.0911 0.2985 0.087 Uiso 0.525(15) 1 calc PR B 2
H38D H 0.3583 0.1709 0.3269 0.087 Uiso 0.525(15) 1 calc PR B 2
C139 C 0.4012(6) 0.8622(4) 0.2806(6) 0.057(5) Uani 1 1 d D . .
H139 H 0.4336 0.8517 0.3120 0.068 Uiso 1 1 calc R . .
Cl1 Cl 0.35398(19) 0.8505(3) 0.3071(2) 0.0708(15) Uani 1 1 d D . .
Cl2 Cl 0.3919(2) 0.7983(3) 0.2236(2) 0.0724(16) Uani 1 1 d D . .
Cl3 Cl 0.4009(2) 0.9552(3) 0.2557(2) 0.0807(18) Uani 1 1 d D . .
C140 C 0.1624(7) 0.3753(6) 0.2195(8) 0.101(9) Uani 0.75 1 d PDU . .
H14A H 0.1328 0.3815 0.1836 0.122 Uiso 0.75 1 calc PR . .
Cl4 Cl 0.1848(3) 0.4649(5) 0.2476(4) 0.109(3) Uani 0.75 1 d PDU . .
Cl5 Cl 0.2085(5) 0.3278(6) 0.2038(5) 0.183(5) Uani 0.75 1 d PDU . .
Cl6 Cl 0.1467(4) 0.3223(5) 0.2691(4) 0.124(4) Uani 0.75 1 d PDU . .

loop_
_atom_site_aniso_label
_atom_site_aniso_U_11
_atom_site_aniso_U_22
_atom_site_aniso_U_33
_atom_site_aniso_U_23
_atom_site_aniso_U_13
_atom_site_aniso_U_12
Ag1 0.0312(6) 0.0241(6) 0.0512(8) 0.0003(5) 0.0209(6) -0.0030(5)
Ag2 0.0260(6) 0.0278(6) 0.0426(7) -0.0005(5) 0.0160(5) 0.0017(5)
Ag3 0.0270(6) 0.0280(5) 0.0419(7) 0.0017(5) 0.0151(5) -0.0036(5)
Ag4 0.0319(6) 0.0261(5) 0.0396(7) -0.0010(5) 0.0119(5) 0.0005(5)
Ag5 0.0291(6) 0.0297(6) 0.0469(7) 0.0026(6) 0.0173(5) 0.0051(5)
Ag6 0.0265(6) 0.0312(6) 0.0460(7) -0.0036(6) 0.0175(5) -0.0027(5)
N1 0.037(8) 0.039(7) 0.043(8) -0.009(7) 0.029(7) -0.018(6)
N2 0.022(7) 0.035(7) 0.052(9) 0.010(6) 0.024(6) 0.009(5)
N3 0.045(8) 0.034(7) 0.028(7) 0.005(6) 0.017(6) 0.002(6)
N4 0.032(7) 0.025(6) 0.047(8) -0.002(6) 0.018(6) -0.005(5)
N5 0.039(7) 0.015(5) 0.041(7) -0.006(5) 0.027(6) 0.005(5)
N6 0.021(6) 0.045(7) 0.024(7) -0.002(6) 0.006(5) 0.005(5)
N7 0.018(6) 0.028(6) 0.064(9) -0.007(6) 0.022(6) -0.001(5)
N8 0.014(6) 0.035(7) 0.041(8) -0.001(6) 0.013(5) -0.003(5)
N9 0.033(6) 0.022(5) 0.047(7) -0.003(5) 0.013(5) 0.005(5)
N10 0.024(7) 0.029(7) 0.063(9) -0.001(7) 0.019(7) 0.015(5)
N11 0.018(6) 0.039(7) 0.043(8) -0.019(6) 0.010(6) -0.003(5)
N12 0.028(7) 0.020(6) 0.051(8) 0.003(6) 0.016(6) -0.015(5)
C1 0.035(9) 0.050(10) 0.061(12) 0.002(9) 0.027(9) -0.011(8)
C2 0.061(13) 0.052(11) 0.079(15) -0.009(10) 0.045(11) -0.008(9)
C3 0.025(9) 0.067(12) 0.072(13) -0.010(10) 0.032(9) -0.014(8)
C4 0.032(10) 0.066(12) 0.095(17) -0.016(12) 0.032(10) -0.016(9)
C5 0.024(8) 0.050(10) 0.053(11) 0.010(8) 0.020(8) -0.013(7)
C6 0.023(8) 0.031(8) 0.041(9) 0.002(7) 0.015(7) 0.013(6)
C7 0.015(7) 0.034(8) 0.034(8) -0.003(7) 0.009(6) 0.004(6)
C8 0.031(8) 0.026(7) 0.015(7) 0.003(6) 0.009(6) 0.003(6)
C9 0.042(9) 0.032(8) 0.026(8) 0.000(7) 0.014(7) -0.016(7)
C10 0.055(11) 0.016(7) 0.036(9) -0.007(6) 0.032(8) -0.005(7)
C11 0.039(9) 0.018(7) 0.052(10) 0.005(7) 0.034(8) 0.004(6)
C12 0.064(13) 0.029(8) 0.051(11) 0.008(8) 0.024(10) -0.011(8)
C13 0.048(12) 0.063(13) 0.075(15) -0.013(11) 0.033(11) -0.033(10)
C14 0.030(9) 0.057(11) 0.063(12) -0.003(10) 0.014(8) -0.013(8)
C15 0.029(9) 0.041(9) 0.063(12) 0.004(8) 0.024(8) -0.004(7)
C16 0.027(8) 0.028(7) 0.037(9) 0.002(7) 0.003(7) 0.015(6)
C17 0.013(6) 0.031(7) 0.041(9) 0.009(7) 0.011(6) 0.001(6)
C18 0.027(8) 0.033(8) 0.038(9) 0.014(7) 0.012(7) 0.008(6)
C19 0.033(8) 0.008(6) 0.038(8) -0.001(6) 0.021(7) -0.002(5)
C20 0.029(8) 0.030(8) 0.031(8) 0.002(7) 0.012(6) 0.009(6)
C21 0.021(7) 0.017(6) 0.027(7) 0.002(6) 0.012(6) -0.001(5)
C22 0.024(6) 0.015(5) 0.039(7) -0.003(5) 0.014(5) 0.005(5)
C23 0.037(9) 0.032(8) 0.040(9) -0.005(7) 0.020(7) 0.003(7)
C24 0.033(7) 0.019(6) 0.038(7) -0.013(5) 0.008(5) 0.004(5)
C25 0.033(9) 0.037(8) 0.029(8) -0.008(7) -0.002(7) 0.013(7)
C26 0.048(10) 0.016(7) 0.047(10) -0.002(7) 0.029(8) 0.004(6)
C27 0.053(8) 0.029(6) 0.046(8) -0.012(6) 0.017(6) 0.013(6)
C28 0.054(11) 0.022(7) 0.070(13) 0.009(8) 0.040(10) 0.008(7)
C29 0.035(10) 0.041(10) 0.118(19) -0.002(11) 0.039(12) -0.001(8)
C30 0.038(11) 0.048(12) 0.13(2) 0.022(13) 0.032(13) 0.005(9)
C31 0.051(8) 0.059(8) 0.077(9) -0.004(7) 0.018(7) -0.004(7)
C32 0.039(10) 0.057(11) 0.041(10) 0.002(8) 0.013(8) -0.001(8)
C33 0.058(11) 0.019(7) 0.034(9) -0.009(7) 0.015(8) 0.009(7)
C34 0.035(9) 0.058(11) 0.024(9) -0.002(8) 0.003(7) 0.015(8)
C35 0.032(8) 0.029(8) 0.031(8) 0.005(7) 0.010(7) 0.021(7)
C36 0.025(8) 0.049(9) 0.021(8) 0.007(7) 0.004(6) 0.007(7)
C37 0.042(10) 0.031(8) 0.033(9) 0.017(7) 0.001(7) -0.004(7)
C38 0.046(10) 0.049(10) 0.032(9) 0.014(8) 0.003(8) 0.004(8)
C39 0.059(10) 0.043(8) 0.109(13) 0.021(9) 0.015(9) -0.013(8)
C40 0.051(9) 0.045(9) 0.128(13) 0.020(9) 0.016(9) -0.021(8)
C41 0.048(9) 0.067(10) 0.118(13) 0.017(9) 0.042(9) -0.004(8)
C42 0.046(9) 0.041(8) 0.110(12) 0.006(8) 0.040(8) -0.015(7)
C43 0.031(8) 0.045(9) 0.029(8) -0.004(7) 0.014(7) -0.007(7)
C44 0.040(9) 0.027(7) 0.076(13) 0.026(8) 0.042(9) 0.018(7)
C45 0.076(13) 0.030(8) 0.042(10) -0.011(8) 0.034(10) -0.025(8)
C46 0.054(11) 0.041(9) 0.051(11) -0.004(8) 0.033(9) 0.014(8)
C47 0.027(8) 0.022(7) 0.064(11) 0.013(7) 0.019(8) -0.009(6)
C48 0.043(9) 0.023(7) 0.019(7) 0.002(6) 0.016(6) 0.005(6)
C49 0.035(9) 0.018(7) 0.038(9) 0.008(6) 0.014(7) 0.005(6)
C50 0.013(6) 0.028(7) 0.030(8) 0.002(6) 0.006(6) -0.001(5)
C51 0.026(6) 0.018(5) 0.022(6) 0.007(5) 0.018(5) 0.003(5)
C52 0.030(8) 0.014(7) 0.060(11) 0.012(7) 0.022(8) 0.000(6)
C53 0.070(13) 0.011(7) 0.058(12) 0.003(7) 0.035(10) 0.004(7)
C54 0.069(13) 0.016(7) 0.057(12) 0.003(8) 0.030(10) -0.006(8)
C55 0.067(14) 0.017(8) 0.114(18) 0.010(10) 0.057(13) -0.001(8)
C56 0.042(10) 0.041(10) 0.083(15) 0.025(10) 0.024(10) 0.016(8)
C57 0.036(9) 0.055(10) 0.040(10) 0.006(8) 0.013(8) -0.004(8)
C58 0.036(9) 0.025(7) 0.037(9) 0.001(7) 0.008(7) 0.004(6)
C59 0.015(6) 0.009(6) 0.045(9) 0.005(6) 0.003(6) 0.004(5)
C60 0.027(8) 0.017(6) 0.040(9) 0.003(6) 0.018(7) 0.002(5)
C61 0.023(7) 0.013(6) 0.038(9) -0.002(6) 0.003(6) -0.010(5)
C62 0.013(6) 0.018(6) 0.021(7) -0.004(5) 0.002(5) -0.002(5)
C63 0.031(8) 0.030(8) 0.054(11) 0.001(8) 0.017(8) -0.006(6)
C64 0.024(7) 0.019(7) 0.036(8) -0.010(6) 0.017(6) 0.004(5)
C65 0.019(7) 0.010(6) 0.033(8) -0.002(5) 0.009(6) -0.005(5)
C66 0.037(8) 0.013(6) 0.044(9) 0.002(6) 0.029(7) -0.006(6)
C67 0.014(7) 0.046(9) 0.023(8) -0.004(7) 0.001(6) 0.005(6)
C68 0.017(7) 0.027(8) 0.073(12) 0.005(8) 0.015(7) 0.002(6)
C69 0.036(9) 0.017(7) 0.045(10) 0.004(7) 0.015(7) 0.005(6)
C70 0.033(9) 0.076(12) 0.031(9) -0.014(9) 0.010(7) -0.009(9)
C71 0.056(11) 0.060(11) 0.031(9) -0.006(8) 0.023(8) 0.009(9)
C72 0.059(13) 0.072(13) 0.069(14) -0.043(11) 0.037(11) -0.033(10)
C73 0.039(7) 0.057(8) 0.051(8) -0.003(7) 0.029(6) -0.014(6)
C74 0.049(10) 0.032(8) 0.039(9) -0.017(7) 0.026(8) -0.007(7)
C75 0.038(9) 0.017(6) 0.041(9) -0.005(6) 0.023(7) -0.008(6)
C76 0.027(8) 0.039(8) 0.026(8) -0.008(7) 0.018(6) 0.009(6)
C77 0.037(8) 0.034(8) 0.014(7) -0.006(6) 0.010(6) -0.002(6)
C78 0.025(7) 0.024(7) 0.036(8) 0.002(6) 0.019(6) 0.002(6)
C79 0.025(7) 0.037(8) 0.027(8) 0.003(7) 0.013(6) -0.001(6)
C80 0.051(11) 0.028(8) 0.051(11) -0.002(8) 0.021(9) 0.001(7)
C81 0.056(13) 0.060(12) 0.082(16) -0.026(11) 0.018(11) -0.012(10)
C82 0.074(15) 0.047(11) 0.087(16) -0.017(11) 0.053(13) -0.004(10)
C83 0.086(15) 0.019(8) 0.072(14) 0.004(8) 0.044(12) 0.022(9)
C84 0.045(11) 0.075(13) 0.039(10) -0.002(10) 0.023(9) 0.000(9)
C85 0.056(11) 0.029(8) 0.045(10) 0.011(7) 0.029(9) 0.003(7)
C86 0.061(12) 0.027(8) 0.071(13) 0.008(9) 0.035(10) 0.009(8)
C87 0.044(10) 0.044(10) 0.050(11) -0.010(9) 0.012(8) 0.008(8)
C88 0.045(10) 0.045(9) 0.047(10) 0.013(8) 0.020(8) 0.003(8)
C89 0.062(12) 0.028(8) 0.046(10) 0.001(7) 0.032(9) 0.014(8)
C90 0.040(9) 0.028(8) 0.030(8) 0.002(7) 0.009(7) 0.000(7)
C91 0.031(8) 0.025(7) 0.032(8) -0.004(6) 0.020(7) -0.006(6)
C92 0.038(9) 0.031(8) 0.019(7) 0.000(6) 0.004(6) 0.006(7)
C93 0.028(7) 0.018(6) 0.036(8) 0.009(6) 0.020(6) 0.000(5)
C94 0.038(7) 0.025(6) 0.082(9) 0.012(6) 0.034(7) -0.002(5)
C95 0.052(8) 0.035(7) 0.093(9) 0.011(7) 0.036(7) -0.001(6)
C96 0.045(7) 0.049(7) 0.102(10) 0.007(7) 0.032(7) 0.009(6)
C97 0.059(8) 0.055(8) 0.103(10) 0.005(8) 0.041(8) 0.007(7)
C98 0.050(8) 0.052(7) 0.098(10) 0.011(7) 0.041(7) 0.006(7)
C99 0.046(8) 0.048(7) 0.090(10) 0.005(7) 0.028(7) 0.004(6)
C100 0.041(9) 0.020(7) 0.037(9) -0.007(6) 0.018(7) -0.014(6)
C101 0.028(8) 0.033(8) 0.030(8) -0.001(7) 0.011(6) 0.006(6)
C102 0.036(8) 0.032(8) 0.029(8) 0.003(7) 0.018(7) -0.002(6)
C103 0.040(9) 0.015(6) 0.060(11) -0.013(7) 0.030(8) -0.001(6)
C104 0.016(6) 0.021(6) 0.020(7) 0.009(5) 0.011(5) 0.003(5)
C105 0.020(7) 0.036(8) 0.027(8) 0.000(6) 0.010(6) 0.005(6)
C106 0.031(8) 0.022(7) 0.033(8) 0.003(6) 0.011(6) -0.002(6)
C107 0.034(8) 0.027(7) 0.053(10) -0.006(7) 0.026(8) 0.000(6)
C108 0.027(7) 0.027(7) 0.031(8) 0.005(6) 0.016(6) -0.001(6)
C109 0.024(7) 0.031(7) 0.025(8) -0.005(6) 0.007(6) 0.008(6)
C110 0.019(7) 0.028(7) 0.029(8) -0.003(6) 0.002(6) 0.001(6)
C111 0.033(8) 0.020(7) 0.049(10) 0.000(7) 0.021(7) -0.003(6)
C112 0.043(7) 0.046(7) 0.072(8) -0.016(7) 0.021(7) 0.004(6)
C113 0.050(7) 0.055(7) 0.071(8) -0.007(7) 0.025(7) 0.008(7)
C114 0.051(7) 0.056(7) 0.067(8) -0.004(7) 0.026(7) 0.015(7)
C115 0.049(7) 0.038(7) 0.073(8) -0.010(7) 0.028(7) 0.014(6)
C116 0.046(7) 0.041(7) 0.055(8) -0.001(6) 0.032(6) 0.010(6)
C117 0.038(7) 0.027(6) 0.056(8) -0.004(6) 0.030(6) 0.010(5)
C118 0.015(7) 0.033(8) 0.031(8) -0.001(7) 0.008(6) 0.005(6)
C119 0.021(7) 0.040(8) 0.029(8) -0.011(7) 0.005(6) -0.013(6)
C120 0.036(9) 0.015(6) 0.032(9) -0.012(6) 0.007(7) -0.001(6)
C121 0.033(6) 0.017(5) 0.050(7) 0.003(6) 0.012(6) 0.009(5)
C122 0.034(7) 0.029(6) 0.049(7) -0.006(6) 0.013(6) -0.001(5)
C123 0.046(7) 0.022(6) 0.054(7) -0.002(6) 0.017(6) 0.004(6)
C124 0.056(7) 0.018(6) 0.063(8) -0.001(6) 0.023(6) 0.006(6)
C125 0.045(7) 0.033(6) 0.059(8) 0.002(6) 0.014(6) 0.007(6)
C126 0.039(7) 0.032(6) 0.051(7) -0.004(6) 0.023(6) 0.002(6)
C27A 0.17(2) 0.074(11) 0.073(12) -0.004(10) 0.060(12) -0.026(13)
C28A 0.17(2) 0.074(11) 0.074(12) -0.005(10) 0.058(12) -0.027(13)
C29A 0.17(2) 0.075(11) 0.073(12) -0.002(10) 0.058(12) -0.030(13)
C30A 0.17(2) 0.074(11) 0.074(12) -0.005(10) 0.058(13) -0.025(13)
C31A 0.17(2) 0.074(11) 0.074(12) -0.004(10) 0.058(12) -0.028(13)
C32A 0.17(2) 0.075(11) 0.073(12) -0.003(10) 0.060(13) -0.026(13)
C33A 0.109(13) 0.077(13) 0.043(8) -0.010(9) 0.034(9) -0.004(10)
C34A 0.106(13) 0.075(13) 0.039(8) -0.008(9) 0.036(9) -0.006(10)
C35A 0.108(13) 0.077(13) 0.039(8) -0.011(9) 0.035(9) -0.003(10)
C36A 0.109(13) 0.078(13) 0.041(8) -0.007(9) 0.037(9) -0.004(10)
C37A 0.102(13) 0.071(13) 0.035(8) -0.005(9) 0.043(9) -0.005(10)
C38A 0.106(13) 0.077(13) 0.039(8) -0.012(9) 0.038(9) -0.004(10)
C27B 0.17(2) 0.073(10) 0.069(11) -0.003(9) 0.058(12) -0.026(12)
C28B 0.17(2) 0.077(10) 0.076(11) -0.006(9) 0.053(12) -0.025(12)
C29B 0.17(2) 0.077(10) 0.073(11) -0.001(9) 0.058(12) -0.026(12)
C30B 0.16(2) 0.071(10) 0.075(11) -0.003(9) 0.065(12) -0.028(12)
C31B 0.166(19) 0.075(10) 0.074(11) -0.004(9) 0.059(12) -0.028(12)
C32B 0.169(19) 0.073(10) 0.076(12) -0.004(9) 0.054(12) -0.029(12)
C33B 0.110(13) 0.083(13) 0.049(8) -0.005(9) 0.033(9) -0.003(10)
C34B 0.104(13) 0.075(13) 0.034(8) -0.007(9) 0.040(9) -0.002(10)
C35B 0.114(13) 0.078(13) 0.043(8) -0.009(9) 0.027(9) -0.005(10)
C36B 0.101(13) 0.075(12) 0.039(8) -0.010(9) 0.041(9) -0.001(10)
C37B 0.113(13) 0.079(12) 0.042(8) -0.004(9) 0.035(9) -0.010(10)
C38B 0.107(13) 0.077(13) 0.041(8) -0.012(9) 0.035(9) 0.000(10)
C139 0.058(13) 0.060(12) 0.043(11) 0.004(9) 0.010(9) -0.003(10)
Cl1 0.059(3) 0.091(4) 0.076(4) 0.028(3) 0.040(3) 0.011(3)
Cl2 0.102(5) 0.059(3) 0.071(4) -0.013(3) 0.050(3) -0.023(3)
Cl3 0.115(5) 0.069(3) 0.060(3) 0.008(3) 0.036(3) -0.026(3)
C140 0.107(11) 0.108(11) 0.101(11) -0.008(9) 0.053(8) 0.028(8)
Cl4 0.098(7) 0.137(8) 0.107(7) -0.028(6) 0.057(6) 0.000(6)
Cl5 0.242(13) 0.196(11) 0.143(10) 0.004(9) 0.109(9) 0.118(10)
Cl6 0.115(8) 0.112(7) 0.131(8) -0.031(6) 0.029(7) 0.033(6)

loop_
_atom_type_symbol
_atom_type_description
_atom_type_scat_dispersion_real
_atom_type_scat_dispersion_imag
_atom_type_scat_source
C C 0.0033 0.0016 'International Tables Vol C Tables 4.2.6.8 and 6.1.1.4'
H H 0.0000 0.0000 'International Tables Vol C Tables 4.2.6.8 and 6.1.1.4'
N N 0.0061 0.0033 'International Tables Vol C Tables 4.2.6.8 and 6.1.1.4'
Ag Ag -0.8971 1.1015 'International Tables Vol C Tables 4.2.6.8 and 6.1.1.4'
Cl Cl 0.1484 0.1585 'International Tables Vol C Tables 4.2.6.8 and 6.1.1.4'

loop_
_geom_angle_atom_site_label_1
_geom_angle_atom_site_label_2
_geom_angle_atom_site_label_3
_geom_angle
N1 Ag1 N10 178.7(5)
N2 Ag2 N5 177.4(5)
N6 Ag3 N9 175.6(5)
N3 Ag4 N12 174.1(5)
N4 Ag5 N7 173.2(5)
N11 Ag6 N8 173.6(5)
C7 N1 N2 110.7(12)
C7 N1 Ag1 131.3(10)
N2 N1 Ag1 117.9(9)
N1 N2 C9 107.3(11)
N1 N2 Ag2 122.0(9)
C9 N2 Ag2 130.7(10)
N4 N3 C34 110.6(13)
N4 N3 Ag4 122.9(10)
C34 N3 Ag4 126.3(12)
N3 N4 C36 107.3(12)
N3 N4 Ag5 121.0(9)
C36 N4 Ag5 131.5(10)
C49 N5 N6 108.5(11)
C49 N5 Ag2 127.2(9)
N6 N5 Ag2 120.2(8)
C51 N6 N5 106.2(11)
C51 N6 Ag3 134.3(10)
N5 N6 Ag3 119.0(9)
C76 N7 N8 109.0(11)
C76 N7 Ag5 131.1(9)
N8 N7 Ag5 119.7(8)
C78 N8 N7 108.5(11)
C78 N8 Ag6 129.5(10)
N7 N8 Ag6 122.0(8)
N10 N9 C91 105.6(12)
N10 N9 Ag3 120.7(9)
C91 N9 Ag3 130.5(9)
C93 N10 N9 111.6(11)
C93 N10 Ag1 128.9(9)
N9 N10 Ag1 119.3(9)
C120 N11 N12 105.8(11)
C120 N11 Ag6 132.1(10)
N12 N11 Ag6 122.0(9)
C118 N12 N11 112.1(11)
C118 N12 Ag4 129.8(10)
N11 N12 Ag4 117.6(8)
C2 C1 C6 121.1(17)
C2 C1 H1 119.4
C6 C1 H1 119.4
C1 C2 C3 122.0(17)
C1 C2 H2 119.0
C3 C2 H2 119.0
C4 C3 C2 117.8(16)
C4 C3 H3 121.1
C2 C3 H3 121.1
C3 C4 C5 119.8(17)
C3 C4 H4 120.1
C5 C4 H4 120.1
C6 C5 C4 122.6(16)
C6 C5 H5 118.7
C4 C5 H5 118.7
C5 C6 C1 116.6(14)
C5 C6 C7 122.1(14)
C1 C6 C7 121.3(14)
N1 C7 C8 108.8(12)
N1 C7 C6 119.7(13)
C8 C7 C6 131.4(13)
C7 C8 C9 105.4(12)
C7 C8 C16 128.1(13)
C9 C8 C16 126.5(13)
N2 C9 C10 122.9(14)
N2 C9 C8 107.8(12)
C10 C9 C8 129.2(14)
C11 C10 C15 116.4(14)
C11 C10 C9 123.6(15)
C15 C10 C9 119.8(14)
C10 C11 C12 121.3(15)
C10 C11 H11 119.3
C12 C11 H11 119.3
C13 C12 C11 116.7(15)
C13 C12 H12 121.7
C11 C12 H12 121.7
C14 C13 C12 123.3(16)
C14 C13 H13 118.3
C12 C13 H13 118.3
C15 C14 C13 117.4(17)
C15 C14 H14 121.3
C13 C14 H14 121.3
C14 C15 C10 123.9(16)
C14 C15 H15 118.0
C10 C15 H15 118.0
C17 C16 C8 118.0(12)
C17 C16 H16A 107.8
C8 C16 H16A 107.8
C17 C16 H16B 107.8
C8 C16 H16B 107.8
H16A C16 H16B 107.2
C22 C17 C18 116.3(13)
C22 C17 C16 127.1(12)
C18 C17 C16 116.5(12)
C19 C18 C17 120.0(13)
C19 C18 H18 120.0
C17 C18 H18 120.0
C18 C19 C20 125.1(12)
C18 C19 H19 117.5
C20 C19 H19 117.5
C23 C20 C19 126.1(13)
C23 C20 C21 117.3(13)
C19 C20 C21 116.5(12)
C26 C21 C22 125.0(12)
C26 C21 C20 118.0(12)
C22 C21 C20 117.0(12)
C17 C22 C21 125.0(12)
C17 C22 H22 117.5
C21 C22 H22 117.5
C24 C23 C20 123.5(14)
C24 C23 H23 118.2
C20 C23 H23 118.2
C23 C24 C25 121.2(13)
C23 C24 H24 119.4
C25 C24 H24 119.4
C26 C25 C24 114.9(13)
C26 C25 C27 128.0(13)
C24 C25 C27 117.1(13)
C21 C26 C25 124.8(13)
C21 C26 H26 117.6
C25 C26 H26 117.6
C25 C27 C35 114.5(12)
C25 C27 H27A 108.6
C35 C27 H27A 108.6
C25 C27 H27B 108.6
C35 C27 H27B 108.6
H27A C27 H27B 107.6
C29 C28 C33 123(2)
C29 C28 H28 118.6
C33 C28 H28 118.6
C28 C29 C30 118(2)
C28 C29 H29 120.8
C30 C29 H29 120.8
C29 C30 C31 121(2)
C29 C30 H30 119.6
C31 C30 H30 119.6
C32 C31 C30 118.8(19)
C32 C31 H31 120.6
C30 C31 H31 120.6
C33 C32 C31 119.9(18)
C33 C32 H32 120.1
C31 C32 H32 120.1
C32 C33 C28 119.3(18)
C32 C33 C34 117.8(15)
C28 C33 C34 122.7(15)
N3 C34 C35 107.7(14)
N3 C34 C33 123.0(15)
C35 C34 C33 129.2(14)
C36 C35 C34 105.0(13)
C36 C35 C27 127.7(15)
C34 C35 C27 125.4(14)
N4 C36 C35 109.1(13)
N4 C36 C37 121.8(13)
C35 C36 C37 129.0(15)
C38 C37 C42 116.3(16)
C38 C37 C36 122.1(16)
C42 C37 C36 121.6(15)
C37 C38 C39 125.8(19)
C37 C38 H38 117.1
C39 C38 H38 117.1
C40 C39 C38 116(2)
C40 C39 H39 121.9
C38 C39 H39 121.9
C41 C40 C39 122(2)
C41 C40 H40 119.1
C39 C40 H40 119.1
C40 C41 C42 121(2)
C40 C41 H41 119.5
C42 C41 H41 119.5
C37 C42 C41 118.7(19)
C37 C42 H42 120.7
C41 C42 H42 120.7
C48 C43 C44 120.7(14)
C48 C43 H43 119.6
C44 C43 H43 119.6
C45 C44 C43 117.6(14)
C45 C44 H44 121.2
C43 C44 H44 121.2
C46 C45 C44 124.1(15)
C46 C45 H45 117.9
C44 C45 H45 117.9
C45 C46 C47 114.7(16)
C45 C46 H46 122.7
C47 C46 H46 122.7
C48 C47 C46 124.1(15)
C48 C47 H47 118.0
C46 C47 H47 118.0
C47 C48 C43 118.8(14)
C47 C48 C49 122.8(13)
C43 C48 C49 118.4(14)
N5 C49 C50 110.4(12)
N5 C49 C48 120.6(12)
C50 C49 C48 128.6(13)
C49 C50 C51 104.0(12)
C49 C50 C58 128.5(12)
C51 C50 C58 126.7(12)
N6 C51 C50 110.6(11)
N6 C51 C52 122.7(12)
C50 C51 C52 126.7(12)
C53 C52 C57 120.9(14)
C53 C52 C51 120.8(14)
C57 C52 C51 118.3(14)
C52 C53 C54 121.5(17)
C52 C53 H53 119.3
C54 C53 H53 119.3
C55 C54 C53 117.7(16)
C55 C54 H54 121.1
C53 C54 H54 121.1
C54 C55 C56 122.4(16)
C54 C55 H55 118.8
C56 C55 H55 118.8
C55 C56 C57 120.4(17)
C55 C56 H56 119.8
C57 C56 H56 119.8
C52 C57 C56 116.9(16)
C52 C57 H57 121.6
C56 C57 H57 121.6
C59 C58 C50 116.5(13)
C59 C58 H58A 108.2
C50 C58 H58A 108.2
C59 C58 H58B 108.2
C50 C58 H58B 108.2
H58A C58 H58B 107.3
C60 C59 C64 114.9(12)
C60 C59 C58 127.0(13)
C64 C59 C58 118.0(13)
C61 C60 C59 125.6(13)
C61 C60 H60 117.2
C59 C60 H60 117.2
C60 C61 C65 125.8(14)
C60 C61 C62 117.8(13)
C65 C61 C62 116.4(12)
C68 C62 C63 123.0(13)
C68 C62 C61 119.4(13)
C63 C62 C61 117.5(12)
C64 C63 C62 122.1(14)
C64 C63 H63 119.0
C62 C63 H63 119.0
C63 C64 C59 122.0(14)
C63 C64 H64 119.0
C59 C64 H64 119.0
C66 C65 C61 124.6(13)
C66 C65 H65 117.7
C61 C65 H65 117.7
C65 C66 C67 118.2(13)
C65 C66 C69 126.7(13)
C67 C66 C69 115.1(13)
C68 C67 C66 119.1(12)
C68 C67 H67 120.4
C66 C67 H67 120.4
C62 C68 C67 122.3(13)
C62 C68 H68 118.9
C67 C68 H68 118.9
C77 C69 C66 112.8(12)
C77 C69 H69A 109.0
C66 C69 H69A 109.0
C77 C69 H69B 109.0
C66 C69 H69B 109.0
H69A C69 H69B 107.8
C75 C70 C71 120.0(15)
C75 C70 H70 120.0
C71 C70 H70 120.0
C72 C71 C70 118.3(16)
C72 C71 H71 120.8
C70 C71 H71 120.8
C71 C72 C73 121.9(16)
C71 C72 H72 119.1
C73 C72 H72 119.1
C72 C73 C74 119.7(15)
C72 C73 H73 120.2
C74 C73 H73 120.2
C75 C74 C73 119.1(14)
C75 C74 H74 120.4
C73 C74 H74 120.4
C70 C75 C74 120.9(13)
C70 C75 C76 120.5(13)
C74 C75 C76 118.5(12)
N7 C76 C77 111.5(13)
N7 C76 C75 120.8(12)
C77 C76 C75 127.8(13)
C76 C77 C69 130.4(13)
C76 C77 C78 99.5(12)
C69 C77 C78 130.1(13)
N8 C78 C77 111.4(12)
N8 C78 C79 121.8(12)
C77 C78 C79 126.7(12)
C80 C79 C84 117.1(15)
C80 C79 C78 119.3(13)
C84 C79 C78 123.2(14)
C81 C80 C79 122.8(17)
C81 C80 H80 118.6
C79 C80 H80 118.6
C80 C81 C82 118.2(19)
C80 C81 H81 120.9
C82 C81 H81 120.9
C83 C82 C81 122.1(18)
C83 C82 H82 119.0
C81 C82 H82 119.0
C82 C83 C84 117.7(17)
C82 C83 H83 121.2
C84 C83 H83 121.2
C79 C84 C83 121.6(17)
C79 C84 H84 119.2
C83 C84 H84 119.2
C90 C85 C86 118.8(15)
C90 C85 H85 120.6
C86 C85 H85 120.6
C87 C86 C85 122.3(16)
C87 C86 H86 118.8
C85 C86 H86 118.8
C86 C87 C88 119.1(16)
C86 C87 H87 120.4
C88 C87 H87 120.4
C87 C88 C89 120.5(15)
C87 C88 H88 119.7
C89 C88 H88 119.7
C90 C89 C88 118.9(14)
C90 C89 H89 120.6
C88 C89 H89 120.6
C85 C90 C89 120.2(15)
C85 C90 C91 119.2(14)
C89 C90 C91 120.5(13)
C92 C91 N9 109.1(13)
C92 C91 C90 132.8(14)
N9 C91 C90 118.1(12)
C91 C92 C93 107.6(13)
C91 C92 C100 127.1(13)
C93 C92 C100 125.3(13)
N10 C93 C92 106.0(12)
N10 C93 C94 123.3(11)
C92 C93 C94 130.7(12)
C95 C94 C99 120.0
C95 C94 C93 121.8(10)
C99 C94 C93 118.2(10)
C94 C95 C96 120.0
C94 C95 H95 120.0
C96 C95 H95 120.0
C97 C96 C95 120.0
C97 C96 H96 120.0
C95 C96 H96 120.0
C98 C97 C96 120.0
C98 C97 H97 120.0
C96 C97 H97 120.0
C99 C98 C97 120.0
C99 C98 H98 120.0
C97 C98 H98 120.0
C98 C99 C94 120.0
C98 C99 H99 120.0
C94 C99 H99 120.0
C101 C100 C92 115.5(12)
C101 C100 H10A 108.4
C92 C100 H10A 108.4
C101 C100 H10B 108.4
C92 C100 H10B 108.4
H10A C100 H10B 107.5
C106 C101 C102 116.1(13)
C106 C101 C100 125.1(13)
C102 C101 C100 118.7(12)
C103 C102 C101 119.8(14)
C103 C102 H102 120.1
C101 C102 H102 120.1
C102 C103 C104 124.8(13)
C102 C103 H103 117.6
C104 C103 H103 117.6
C107 C104 C103 125.6(12)
C107 C104 C105 117.8(12)
C103 C104 C105 116.6(12)
C106 C105 C104 119.2(13)
C106 C105 C110 121.7(13)
C104 C105 C110 119.0(12)
C101 C106 C105 123.4(13)
C101 C106 H106 118.3
C105 C106 H106 118.3
C108 C107 C104 123.8(14)
C108 C107 H107 118.1
C104 C107 H107 118.1
C107 C108 C109 119.6(13)
C107 C108 H108 120.2
C109 C108 H108 120.2
C110 C109 C108 118.6(13)
C110 C109 C111 121.7(13)
C108 C109 C111 119.7(12)
C109 C110 C105 121.0(13)
C109 C110 H110 119.5
C105 C110 H110 119.5
C119 C111 C109 118.1(13)
C119 C111 H11A 107.8
C109 C111 H11A 107.8
C119 C111 H11B 107.8
C109 C111 H11B 107.8
H11A C111 H11B 107.1
C113 C112 C117 121.9(17)
C113 C112 H112 119.0
C117 C112 H112 119.0
C112 C113 C114 121.2(19)
C112 C113 H113 119.4
C114 C113 H113 119.4
C115 C114 C113 119.2(18)
C115 C114 H114 120.4
C113 C114 H114 120.4
C114 C115 C116 121.9(17)
C114 C115 H115 119.1
C116 C115 H115 119.1
C115 C116 C117 117.8(16)
C115 C116 H116 121.1
C117 C116 H116 121.1
C112 C117 C116 117.8(15)
C112 C117 C118 123.7(15)
C116 C117 C118 118.5(15)
N12 C118 C119 105.9(12)
N12 C118 C117 125.0(13)
C119 C118 C117 129.1(13)
C118 C119 C120 107.8(12)
C118 C119 C111 126.2(13)
C120 C119 C111 125.4(14)
N11 C120 C119 108.1(12)
N11 C120 C121 119.3(13)
C119 C120 C121 132.5(14)
C122 C121 C126 117.3(13)
C122 C121 C120 122.1(14)
C126 C121 C120 120.6(13)
C123 C122 C121 120.1(15)
C123 C122 H122 119.9
C121 C122 H122 119.9
C124 C123 C122 122.1(15)
C124 C123 H123 119.0
C122 C123 H123 119.0
C123 C124 C125 119.2(15)
C123 C124 H124 120.4
C125 C124 H124 120.4
C124 C125 C126 120.9(16)
C124 C125 H125 119.5
C126 C125 H125 119.5
C125 C126 C121 120.3(15)
C125 C126 H126 119.9
C121 C126 H126 119.9
C28A C27A C32A 134(7)
C28A C27A H27C 103.7
C32A C27A H27C 103.7
C28A C27A H27D 103.7
C32A C27A H27D 103.7
H27C C27A H27D 105.4
C27A C28A C29A 129(6)
C27A C28A H28A 104.9
C29A C28A H28A 104.9
C27A C28A H28B 104.9
C29A C28A H28B 104.9
H28A C28A H28B 105.8
C30A C29A C28A 93(2)
C30A C29A H29A 113.1
C28A C29A H29A 113.1
C30A C29A H29B 113.1
C28A C29A H29B 113.1
H29A C29A H29B 110.5
C29A C30A C31A 122(7)
C29A C30A H30A 106.9
C31A C30A H30A 106.9
C29A C30A H30B 106.9
C31A C30A H30B 106.9
H30A C30A H30B 106.7
C32A C31A C30A 130(7)
C32A C31A H31A 104.9
C30A C31A H31A 104.9
C32A C31A H31B 104.9
C30A C31A H31B 104.9
H31A C31A H31B 105.8
C31A C32A C27A 90(6)
C31A C32A H32A 113.7
C27A C32A H32A 113.7
C31A C32A H32B 113.7
C27A C32A H32B 113.7
H32A C32A H32B 111.0
C38A C33A C34A 97(3)
C38A C33A H33A 112.3
C34A C33A H33A 112.3
C38A C33A H33B 112.3
C34A C33A H33B 112.3
H33A C33A H33B 109.9
C35A C34A C33A 132(4)
C35A C34A H34A 104.3
C33A C34A H34A 104.3
C35A C34A H34B 104.3
C33A C34A H34B 104.3
H34A C34A H34B 105.6
C34A C35A C36A 93.5(19)
C34A C35A H35A 113.0
C36A C35A H35A 113.0
C34A C35A H35B 113.0
C36A C35A H35B 113.0
H35A C35A H35B 110.4
C37A C36A C35A 141(3)
C37A C36A H36A 101.7
C35A C36A H36A 101.7
C37A C36A H36B 101.7
C35A C36A H36B 101.7
H36A C36A H36B 104.7
C38A C37A C36A 102(3)
C38A C37A H37A 111.5
C36A C37A H37A 111.5
C38A C37A H37B 111.5
C36A C37A H37B 111.5
H37A C37A H37B 109.3
C37A C38A C33A 124(4)
C37A C38A H38A 106.2
C33A C38A H38A 106.2
C37A C38A H38B 106.2
C33A C38A H38B 106.2
H38A C38A H38B 106.4
C32B C27B C28B 128(3)
C32B C27B H27E 105.2
C28B C27B H27E 105.2
C32B C27B H27F 105.2
C28B C27B H27F 105.2
H27E C27B H27F 105.9
C27B C28B C29B 98(3)
C27B C28B H28C 112.1
C29B C28B H28C 112.1
C27B C28B H28D 112.1
C29B C28B H28D 112.1
H28C C28B H28D 109.8
C28B C29B C30B 121(3)
C28B C29B H29C 107.0
C30B C29B H29C 107.0
C28B C29B H29D 107.0
C30B C29B H29D 107.0
H29C C29B H29D 106.7
C31B C30B C29B 104(3)
C31B C30B H30C 111.0
C29B C30B H30C 111.0
C31B C30B H30D 111.0
C29B C30B H30D 111.0
H30C C30B H30D 109.0
C32B C31B C30B 117(3)
C32B C31B H31C 107.9
C30B C31B H31C 107.9
C32B C31B H31D 107.9
C30B C31B H31D 107.9
H31C C31B H31D 107.2
C27B C32B C31B 104(3)
C27B C32B H32C 111.1
C31B C32B H32C 111.1
C27B C32B H32D 111.1
C31B C32B H32D 111.1
H32C C32B H32D 109.0
C34B C33B C38B 123(3)
C34B C33B H33C 106.5
C38B C33B H33C 106.5
C34B C33B H33D 106.5
C38B C33B H33D 106.5
H33C C33B H33D 106.5
C35B C34B C33B 93.1(19)
C35B C34B H34C 113.1
C33B C34B H34C 113.1
C35B C34B H34D 113.1
C33B C34B H34D 113.1
H34C C34B H34D 110.5
C34B C35B C36B 134(2)
C34B C35B H35C 103.8
C36B C35B H35C 103.8
C34B C35B H35D 103.8
C36B C35B H35D 103.8
H35C C35B H35D 105.4
C35B C36B C37B 98(3)
C35B C36B H36C 112.2
C37B C36B H36C 112.2
C35B C36B H36D 112.2
C37B C36B H36D 112.2
H36C C36B H36D 109.8
C38B C37B C36B 135(2)
C38B C37B H37C 103.5
C36B C37B H37C 103.5
C38B C37B H37D 103.5
C36B C37B H37D 103.5
H37C C37B H37D 105.3
C37B C38B C33B 92.9(19)
C37B C38B H38C 113.1
C33B C38B H38C 113.1
C37B C38B H38D 113.1
C33B C38B H38D 113.1
H38C C38B H38D 110.5
Cl3 C139 Cl1 110.2(6)
Cl3 C139 Cl2 109.3(6)
Cl1 C139 Cl2 109.3(6)
Cl3 C139 H139 109.3
Cl1 C139 H139 109.3
Cl2 C139 H139 109.3
Cl6 C140 Cl4 110.8(8)
Cl6 C140 Cl5 109.6(8)
Cl4 C140 Cl5 108.6(8)
Cl6 C140 H14A 109.3
Cl4 C140 H14A 109.3
Cl5 C140 H14A 109.3

loop_
_geom_bond_atom_site_label_1
_geom_bond_atom_site_label_2
_geom_bond_distance
Ag1 N1 2.095(12)
Ag1 N10 2.095(12)
Ag2 N2 2.068(11)
Ag2 N5 2.104(11)
Ag3 N6 2.064(12)
Ag3 N9 2.078(13)
Ag4 N3 2.103(12)
Ag4 N12 2.124(11)
Ag5 N4 2.097(13)
Ag5 N7 2.109(11)
Ag6 N11 2.055(12)
Ag6 N8 2.093(11)
N1 C7 1.353(18)
N1 N2 1.380(15)
N2 C9 1.381(19)
N3 N4 1.341(16)
N3 C34 1.347(19)
N4 C36 1.370(19)
N5 C49 1.354(17)
N5 N6 1.400(16)
N6 C51 1.364(16)
N7 C76 1.345(16)
N7 N8 1.345(16)
N8 C78 1.306(16)
N9 N10 1.393(16)
N9 C91 1.409(17)
N10 C93 1.343(17)
N11 C120 1.396(17)
N11 N12 1.402(16)
N12 C118 1.369(17)
C1 C2 1.38(2)
C1 C6 1.40(2)
C1 H1 0.9500
C2 C3 1.38(2)
C2 H2 0.9500
C3 C4 1.36(2)
C3 H3 0.9500
C4 C5 1.42(2)
C4 H4 0.9500
C5 C6 1.35(2)
C5 H5 0.9500
C6 C7 1.462(18)
C7 C8 1.398(18)
C8 C9 1.45(2)
C8 C16 1.514(17)
C9 C10 1.450(19)
C10 C11 1.377(19)
C10 C15 1.41(2)
C11 C12 1.44(2)
C11 H11 0.9500
C12 C13 1.38(2)
C12 H12 0.9500
C13 C14 1.36(2)
C13 H13 0.9500
C14 C15 1.36(2)
C14 H14 0.9500
C15 H15 0.9500
C16 C17 1.50(2)
C16 H16A 0.9900
C16 H16B 0.9900
C17 C22 1.355(18)
C17 C18 1.483(18)
C18 C19 1.349(19)
C18 H18 0.9500
C19 C20 1.389(19)
C19 H19 0.9500
C20 C23 1.378(19)
C20 C21 1.488(17)
C21 C26 1.364(19)
C21 C22 1.431(18)
C22 H22 0.9500
C23 C24 1.35(2)
C23 H23 0.9500
C24 C25 1.463(18)
C24 H24 0.9500
C25 C26 1.411(19)
C25 C27 1.48(2)
C26 H26 0.9500
C27 C35 1.542(18)
C27 H27A 0.9900
C27 H27B 0.9900
C28 C29 1.33(2)
C28 C33 1.36(2)
C28 H28 0.9500
C29 C30 1.36(3)
C29 H29 0.9500
C30 C31 1.40(3)
C30 H30 0.9500
C31 C32 1.36(2)
C31 H31 0.9500
C32 C33 1.36(2)
C32 H32 0.9500
C33 C34 1.52(2)
C34 C35 1.41(2)
C35 C36 1.393(19)
C36 C37 1.51(2)
C37 C38 1.36(2)
C37 C42 1.39(2)
C38 C39 1.40(2)
C38 H38 0.9500
C39 C40 1.37(3)
C39 H39 0.9500
C40 C41 1.32(3)
C40 H40 0.9500
C41 C42 1.46(2)
C41 H41 0.9500
C42 H42 0.9500
C43 C48 1.416(19)
C43 C44 1.425(19)
C43 H43 0.9500
C44 C45 1.41(2)
C44 H44 0.9500
C45 C46 1.39(2)
C45 H45 0.9500
C46 C47 1.46(2)
C46 H46 0.9500
C47 C48 1.352(19)
C47 H47 0.9500
C48 C49 1.494(19)
C49 C50 1.392(18)
C50 C51 1.417(17)
C50 C58 1.558(18)
C51 C52 1.516(17)
C52 C53 1.36(2)
C52 C57 1.39(2)
C53 C54 1.429(19)
C53 H53 0.9500
C54 C55 1.35(2)
C54 H54 0.9500
C55 C56 1.36(3)
C55 H55 0.9500
C56 C57 1.44(2)
C56 H56 0.9500
C57 H57 0.9500
C58 C59 1.496(18)
C58 H58A 0.9900
C58 H58B 0.9900
C59 C60 1.411(19)
C59 C64 1.427(16)
C60 C61 1.354(18)
C60 H60 0.9500
C61 C65 1.426(19)
C61 C62 1.480(17)
C62 C68 1.371(19)
C62 C63 1.39(2)
C63 C64 1.376(19)
C63 H63 0.9500
C64 H64 0.9500
C65 C66 1.338(19)
C65 H65 0.9500
C66 C67 1.474(17)
C66 C69 1.527(19)
C67 C68 1.40(2)
C67 H67 0.9500
C68 H68 0.9500
C69 C77 1.472(19)
C69 H69A 0.9900
C69 H69B 0.9900
C70 C75 1.39(2)
C70 C71 1.42(2)
C70 H70 0.9500
C71 C72 1.38(2)
C71 H71 0.9500
C72 C73 1.39(2)
C72 H72 0.9500
C73 C74 1.41(2)
C73 H73 0.9500
C74 C75 1.391(19)
C74 H74 0.9500
C75 C76 1.514(18)
C76 C77 1.407(19)
C77 C78 1.473(19)
C78 C79 1.526(19)
C79 C80 1.39(2)
C79 C84 1.39(2)
C80 C81 1.37(2)
C80 H80 0.9500
C81 C82 1.40(3)
C81 H81 0.9500
C82 C83 1.36(3)
C82 H82 0.9500
C83 C84 1.42(2)
C83 H83 0.9500
C84 H84 0.9500
C85 C90 1.363(19)
C85 C86 1.44(2)
C85 H85 0.9500
C86 C87 1.32(2)
C86 H86 0.9500
C87 C88 1.40(2)
C87 H87 0.9500
C88 C89 1.42(2)
C88 H88 0.9500
C89 C90 1.40(2)
C89 H89 0.9500
C90 C91 1.471(19)
C91 C92 1.363(19)
C92 C93 1.450(18)
C92 C100 1.548(19)
C93 C94 1.481(15)
C94 C95 1.3900
C94 C99 1.3900
C95 C96 1.3900
C95 H95 0.9500
C96 C97 1.3900
C96 H96 0.9500
C97 C98 1.3900
C97 H97 0.9500
C98 C99 1.3900
C98 H98 0.9500
C99 H99 0.9500
C100 C101 1.529(19)
C100 H10A 0.9900
C100 H10B 0.9900
C101 C106 1.395(19)
C101 C102 1.436(19)
C102 C103 1.365(19)
C102 H102 0.9500
C103 C104 1.386(18)
C103 H103 0.9500
C104 C107 1.379(18)
C104 C105 1.423(18)
C105 C106 1.409(18)
C105 C110 1.431(18)
C106 H106 0.9500
C107 C108 1.357(19)
C107 H107 0.9500
C108 C109 1.433(18)
C108 H108 0.9500
C109 C110 1.375(18)
C109 C111 1.508(19)
C110 H110 0.9500
C111 C119 1.507(18)
C111 H11A 0.9900
C111 H11B 0.9900
C112 C113 1.35(2)
C112 C117 1.39(2)
C112 H112 0.9500
C113 C114 1.38(2)
C113 H113 0.9500
C114 C115 1.35(2)
C114 H114 0.9500
C115 C116 1.42(2)
C115 H115 0.9500
C116 C117 1.43(2)
C116 H116 0.9500
C117 C118 1.447(18)
C118 C119 1.42(2)
C119 C120 1.430(19)
C120 C121 1.452(18)
C121 C122 1.403(19)
C121 C126 1.41(2)
C122 C123 1.39(2)
C122 H122 0.9500
C123 C124 1.35(2)
C123 H123 0.9500
C124 C125 1.38(2)
C124 H124 0.9500
C125 C126 1.39(2)
C125 H125 0.9500
C126 H126 0.9500
C27A C28A 1.535(11)
C27A C32A 1.536(11)
C27A H27C 0.9900
C27A H27D 0.9900
C28A C29A 1.537(11)
C28A H28A 0.9900
C28A H28B 0.9900
C29A C30A 1.535(11)
C29A H29A 0.9900
C29A H29B 0.9900
C30A C31A 1.535(11)
C30A H30A 0.9900
C30A H30B 0.9900
C31A C32A 1.534(11)
C31A H31A 0.9900
C31A H31B 0.9900
C32A H32A 0.9900
C32A H32B 0.9900
C33A C38A 1.532(11)
C33A C34A 1.535(11)
C33A H33A 0.9900
C33A H33B 0.9900
C34A C35A 1.525(11)
C34A H34A 0.9900
C34A H34B 0.9900
C35A C36A 1.535(11)
C35A H35A 0.9900
C35A H35B 0.9900
C36A C37A 1.534(11)
C36A H36A 0.9900
C36A H36B 0.9900
C37A C38A 1.531(11)
C37A H37A 0.9900
C37A H37B 0.9900
C38A H38A 0.9900
C38A H38B 0.9900
C27B C32B 1.532(11)
C27B C28B 1.536(11)
C27B H27E 0.9900
C27B H27F 0.9900
C28B C29B 1.538(11)
C28B H28C 0.9900
C28B H28D 0.9900
C29B C30B 1.540(11)
C29B H29C 0.9900
C29B H29D 0.9900
C30B C31B 1.535(11)
C30B H30C 0.9900
C30B H30D 0.9900
C31B C32B 1.535(11)
C31B H31C 0.9900
C31B H31D 0.9900
C32B H32C 0.9900
C32B H32D 0.9900
C33B C34B 1.535(11)
C33B C38B 1.537(11)
C33B H33C 0.9900
C33B H33D 0.9900
C34B C35B 1.533(11)
C34B H34C 0.9900
C34B H34D 0.9900
C35B C36B 1.533(11)
C35B H35C 0.9900
C35B H35D 0.9900
C36B C37B 1.537(11)
C36B H36C 0.9900
C36B H36D 0.9900
C37B C38B 1.532(11)
C37B H37C 0.9900
C37B H37D 0.9900
C38B H38C 0.9900
C38B H38D 0.9900
C139 Cl3 1.768(8)
C139 Cl1 1.773(8)
C139 Cl2 1.774(8)
C139 H139 1.0000
C140 Cl6 1.766(9)
C140 Cl4 1.767(9)
C140 Cl5 1.770(9)
C140 H14A 1.0000
